data_4033244
loop_
_publ_author_name
'Hsueh, Nai-Chen'
'Chen, Hsing-Yin'
'Chang, Meng-Yang'

_publ_section_title
;
 Construction of Sulfonyl Oxabenzo[3.3.1]bicyclic Core via
 Cyclocondensation of \b-Ketosulfones and o-Formyl Allylbenzenes.
;
_journal_issue 24
_journal_name_full 'The Journal of organic chemistry'
_journal_page_first 13324
_journal_page_last 13332
_journal_paper_doi 10.1021/acs.joc.7b02425
_journal_volume 82
_journal_year 2017
_chemical_formula_sum 'C20 H20 O5 S'
_chemical_formula_weight 372.42
_space_group_crystal_system monoclinic
_space_group_IT_number 15
_space_group_name_Hall '-C 2yc'
_space_group_name_H-M_alt 'C 1 2/c 1'
_symmetry_space_group_name_Hall '-C 2yc'
_symmetry_space_group_name_H-M 'C 1 2/c 1'
_atom_sites_solution_hydrogens mixed
_audit_creation_method SHELXL-2014/6
_cell_angle_alpha 90
_cell_angle_beta 99.389(2)
_cell_angle_gamma 90
_cell_formula_units_Z 8
_cell_length_a 10.3098(6)
_cell_length_b 19.1132(9)
_cell_length_c 19.3897(10)
_cell_measurement_reflns_used 4853
_cell_measurement_temperature 100(2)
_cell_measurement_theta_max 26.2082
_cell_measurement_theta_min 2.3823
_cell_volume 3769.6(3)
_computing_cell_refinement 'SAINT V8.34A (Bruker AXS Inc., 2013)'
_computing_data_collection 'Bruker APEX2'
_computing_data_reduction 'SAINT V8.34A (Bruker AXS Inc., 2013)'
_computing_molecular_graphics 'Bruker SHELXTL'
_computing_publication_material 'Bruker SHELXTL'
_computing_structure_refinement 'SHELXL-2014/6 (Sheldrick, 2014)'
_diffrn_ambient_temperature 100(2)
_diffrn_detector_area_resol_mean 8.3333
_diffrn_measured_fraction_theta_full 0.999
_diffrn_measured_fraction_theta_max 0.998
_diffrn_measurement_device_type 'Bruker APEX-II CCD'
_diffrn_measurement_method '\f and \w scans'
_diffrn_radiation_type MoK\a
_diffrn_radiation_wavelength 0.71073
_diffrn_reflns_av_R_equivalents 0.0347
_diffrn_reflns_av_unetI/netI 0.0387
_diffrn_reflns_Laue_measured_fraction_full 0.999
_diffrn_reflns_Laue_measured_fraction_max 0.998
_diffrn_reflns_limit_h_max 12
_diffrn_reflns_limit_h_min -12
_diffrn_reflns_limit_k_max 23
_diffrn_reflns_limit_k_min -20
_diffrn_reflns_limit_l_max 24
_diffrn_reflns_limit_l_min -15
_diffrn_reflns_number 11406
_diffrn_reflns_point_group_measured_fraction_full 0.999
_diffrn_reflns_point_group_measured_fraction_max 0.998
_diffrn_reflns_theta_full 25.242
_diffrn_reflns_theta_max 26.381
_diffrn_reflns_theta_min 2.129
_exptl_absorpt_coefficient_mu 0.199
_exptl_absorpt_correction_T_max 0.9485
_exptl_absorpt_correction_T_min 0.8894
_exptl_absorpt_correction_type multi-scan
_exptl_absorpt_process_details 'SADABS V2014/4 (Bruker AXS Inc.)'
_exptl_crystal_colour colorless
_exptl_crystal_density_diffrn 1.312
_exptl_crystal_density_meas ?
_exptl_crystal_density_method 'not measured'
_exptl_crystal_description tabullar
_exptl_crystal_F_000 1568
_exptl_crystal_size_max 0.15
_exptl_crystal_size_mid 0.12
_exptl_crystal_size_min 0.05
_refine_diff_density_max 0.342
_refine_diff_density_min -0.377
_refine_diff_density_rms 0.048
_refine_ls_extinction_method none
_refine_ls_goodness_of_fit_ref 1.052
_refine_ls_hydrogen_treatment mixed
_refine_ls_matrix_type full
_refine_ls_number_parameters 240
_refine_ls_number_reflns 3861
_refine_ls_number_restraints 0
_refine_ls_restrained_S_all 1.052
_refine_ls_R_factor_all 0.0446
_refine_ls_R_factor_gt 0.0366
_refine_ls_shift/su_max 0.001
_refine_ls_shift/su_mean 0.000
_refine_ls_structure_factor_coef Fsqd
_refine_ls_weighting_details 'w=1/[\s^2^(Fo^2^)+(0.0310P)^2^+3.7548P] where P=(Fo^2^+2Fc^2^)/3'
_refine_ls_weighting_scheme calc
_refine_ls_wR_factor_gt 0.0833
_refine_ls_wR_factor_ref 0.0885
_reflns_Friedel_coverage 0.000
_reflns_number_gt 3292
_reflns_number_total 3861
_reflns_threshold_expression 'I > 2\s(I)'
_cod_data_source_file jo7b02425_si_001.cif
_cod_data_source_block 170562LT_0m
_cod_depositor_comments
;
The following automatic conversions were performed:

'_exptl_crystal_density_meas' value 'not measured' was changed to '?'
- the value is perceived as not measured.

Automatic conversion script
Id: cif_fix_values 4973 2017-02-22 13:04:09Z antanas 

 Adding full bibliography for 4033244--4033250.cif.
;
_cod_database_code 4033244
_shelx_space_group_comment
;
The symmetry employed for this shelxl refinement is uniquely defined
by the following loop, which should always be used as a source of
symmetry information in preference to the above space-group names.
They are only intended as comments.
;
_shelxl_version_number 2014/6

loop_
_space_group_symop_operation_xyz
'x, y, z'
'-x, y, -z+1/2'
'x+1/2, y+1/2, z'
'-x+1/2, y+1/2, -z+1/2'
'-x, -y, -z'
'x, -y, z-1/2'
'-x+1/2, -y+1/2, -z'
'x+1/2, -y+1/2, z-1/2'

loop_
_atom_site_label
_atom_site_type_symbol
_atom_site_fract_x
_atom_site_fract_y
_atom_site_fract_z
_atom_site_U_iso_or_equiv
_atom_site_adp_type
_atom_site_occupancy
_atom_site_site_symmetry_order
_atom_site_calc_flag
_atom_site_refinement_flags_posn
_atom_site_refinement_flags_adp
S1 S -0.03335(4) 0.13481(2) 0.58872(2) 0.01587(11) Uani 1 1 d . .
O1 O 0.30373(12) 0.45660(6) 0.83552(6) 0.0249(3) Uani 1 1 d . .
O2 O 0.15288(12) 0.49747(6) 0.71761(6) 0.0214(3) Uani 1 1 d . .
H4 H 0.193(2) 0.5207(11) 0.7502(11) 0.032 Uiso 1 1 d . U
O3 O -0.14535(11) 0.17623(6) 0.55894(6) 0.0236(3) Uani 1 1 d . .
O4 O 0.03722(11) 0.09746(6) 0.54185(6) 0.0196(3) Uani 1 1 d . .
O5 O 0.21395(11) 0.10687(6) 0.70768(6) 0.0203(3) Uani 1 1 d . .
C1 C 0.54872(17) 0.20714(10) 0.57474(9) 0.0254(4) Uani 1 1 d . .
H1 H 0.6237 0.2180 0.5541 0.031 Uiso 1 1 calc R U
C2 C 0.43669(16) 0.24830(9) 0.56045(9) 0.0225(4) Uani 1 1 d . .
H17 H 0.4356 0.2879 0.5308 0.027 Uiso 1 1 calc R U
C3 C 0.32631(16) 0.23161(8) 0.58946(8) 0.0183(3) Uani 1 1 d . .
H14 H 0.2491 0.2593 0.5788 0.022 Uiso 1 1 calc R U
C4 C 0.32829(15) 0.17432(8) 0.63417(8) 0.0162(3) Uani 1 1 d . .
C5 C 0.21178(15) 0.15436(8) 0.66500(8) 0.0155(3) Uani 1 1 d . .
C6 C 0.08200(15) 0.19014(8) 0.64011(8) 0.0147(3) Uani 1 1 d . .
C7 C 0.04557(15) 0.25582(8) 0.65150(8) 0.0155(3) Uani 1 1 d . .
H10 H -0.0381 0.2701 0.6277 0.019 Uiso 1 1 calc R U
C8 C 0.12115(15) 0.30802(8) 0.69683(8) 0.0150(3) Uani 1 1 d . .
C9 C 0.10297(15) 0.38039(8) 0.68321(8) 0.0153(3) Uani 1 1 d . .
C10 C 0.16920(15) 0.42766(8) 0.73088(8) 0.0169(3) Uani 1 1 d . .
C11 C 0.25012(16) 0.40441(8) 0.79177(8) 0.0185(3) Uani 1 1 d . .
C12 C 0.37331(19) 0.43533(10) 0.90261(9) 0.0280(4) Uani 1 1 d . .
H2 H 0.3159 0.4060 0.9262 0.042 Uiso 1 1 calc R U
H3 H 0.3997 0.4768 0.9311 0.042 Uiso 1 1 calc R U
H20 H 0.4517 0.4086 0.8963 0.042 Uiso 1 1 calc R U
C13 C 0.01909(16) 0.40863(8) 0.61805(8) 0.0194(3) Uani 1 1 d . .
H5 H -0.0528 0.3750 0.6025 0.023 Uiso 1 1 calc R U
H9 H -0.0215 0.4531 0.6297 0.023 Uiso 1 1 calc R U
C14 C 0.09344(19) 0.42152(9) 0.55844(9) 0.0268(4) Uani 1 1 d . .
H6 H 0.0432 0.4362 0.5154 0.032 Uiso 1 1 calc R U
C15 C 0.2207(2) 0.41456(10) 0.56005(10) 0.0337(5) Uani 1 1 d . .
H7 H 0.2753 0.4001 0.6019 0.040 Uiso 1 1 calc R U
H8 H 0.2581 0.4240 0.5194 0.040 Uiso 1 1 calc R U
C16 C -0.08308(17) 0.07393(9) 0.64747(9) 0.0220(4) Uani 1 1 d . .
H13 H -0.1240 0.0987 0.6826 0.033 Uiso 1 1 calc R U
H11 H -0.0063 0.0479 0.6707 0.033 Uiso 1 1 calc R U
H12 H -0.1467 0.0413 0.6218 0.033 Uiso 1 1 calc R U
C17 C 0.55130(17) 0.14996(10) 0.61926(9) 0.0270(4) Uani 1 1 d . .
H16 H 0.6283 0.1220 0.6292 0.032 Uiso 1 1 calc R U
C18 C 0.44225(16) 0.13355(9) 0.64920(9) 0.0222(4) Uani 1 1 d . .
H15 H 0.4446 0.0947 0.6799 0.027 Uiso 1 1 calc R U
C19 C 0.20470(16) 0.28600(8) 0.75675(8) 0.0186(3) Uani 1 1 d . .
H19 H 0.2176 0.2373 0.7652 0.022 Uiso 1 1 calc R U
C20 C 0.26925(16) 0.33346(8) 0.80427(8) 0.0204(4) Uani 1 1 d . .
H18 H 0.3259 0.3176 0.8449 0.025 Uiso 1 1 calc R U

loop_
_atom_site_aniso_label
_atom_site_aniso_U_11
_atom_site_aniso_U_22
_atom_site_aniso_U_33
_atom_site_aniso_U_23
_atom_site_aniso_U_13
_atom_site_aniso_U_12
S1 0.0153(2) 0.0151(2) 0.0172(2) -0.00157(15) 0.00266(15) -0.00134(15)
O1 0.0359(7) 0.0172(6) 0.0179(6) 0.0002(5) -0.0069(5) -0.0051(5)
O2 0.0288(7) 0.0124(6) 0.0203(6) -0.0003(5) -0.0034(5) -0.0003(5)
O3 0.0163(6) 0.0217(6) 0.0309(7) -0.0020(5) -0.0018(5) 0.0013(5)
O4 0.0228(6) 0.0191(6) 0.0174(6) -0.0025(4) 0.0052(5) -0.0003(5)
O5 0.0247(6) 0.0157(6) 0.0205(6) 0.0038(5) 0.0037(5) 0.0011(5)
C1 0.0161(8) 0.0338(10) 0.0275(9) -0.0053(8) 0.0068(7) -0.0051(7)
C2 0.0232(9) 0.0223(9) 0.0222(8) 0.0009(7) 0.0045(7) -0.0044(7)
C3 0.0163(8) 0.0185(8) 0.0196(8) -0.0005(6) 0.0015(6) 0.0007(6)
C4 0.0152(8) 0.0170(8) 0.0158(8) -0.0023(6) 0.0005(6) -0.0005(6)
C5 0.0183(8) 0.0128(8) 0.0148(8) -0.0040(6) 0.0011(6) -0.0007(6)
C6 0.0150(8) 0.0151(8) 0.0146(7) 0.0002(6) 0.0038(6) -0.0022(6)
C7 0.0149(8) 0.0164(8) 0.0158(8) 0.0024(6) 0.0040(6) 0.0010(6)
C8 0.0154(8) 0.0141(8) 0.0164(8) -0.0010(6) 0.0051(6) 0.0008(6)
C9 0.0145(8) 0.0164(8) 0.0155(8) 0.0004(6) 0.0038(6) 0.0009(6)
C10 0.0187(8) 0.0135(8) 0.0191(8) 0.0022(6) 0.0047(6) 0.0006(6)
C11 0.0210(8) 0.0173(8) 0.0169(8) -0.0022(6) 0.0019(6) -0.0037(7)
C12 0.0387(11) 0.0235(10) 0.0180(8) 0.0021(7) -0.0070(8) -0.0061(8)
C13 0.0198(8) 0.0143(8) 0.0222(8) -0.0001(6) -0.0017(7) 0.0014(6)
C14 0.0423(11) 0.0201(9) 0.0170(8) 0.0018(7) 0.0023(8) 0.0017(8)
C15 0.0455(12) 0.0292(10) 0.0307(10) 0.0014(8) 0.0193(9) 0.0006(9)
C16 0.0242(9) 0.0206(9) 0.0227(9) -0.0012(7) 0.0085(7) -0.0077(7)
C17 0.0162(8) 0.0334(10) 0.0309(10) -0.0010(8) 0.0022(7) 0.0058(7)
C18 0.0200(9) 0.0228(9) 0.0228(9) 0.0022(7) 0.0007(7) 0.0038(7)
C19 0.0227(8) 0.0133(8) 0.0198(8) 0.0020(6) 0.0036(7) 0.0021(6)
C20 0.0237(9) 0.0186(9) 0.0174(8) 0.0037(6) -0.0013(7) 0.0005(7)

loop_
_atom_type_symbol
_atom_type_description
_atom_type_scat_dispersion_real
_atom_type_scat_dispersion_imag
_atom_type_scat_source
C C 0.0033 0.0016 'International Tables Vol C Tables 4.2.6.8 and 6.1.1.4'
H H 0.0000 0.0000 'International Tables Vol C Tables 4.2.6.8 and 6.1.1.4'
O O 0.0106 0.0060 'International Tables Vol C Tables 4.2.6.8 and 6.1.1.4'
S S 0.1246 0.1234 'International Tables Vol C Tables 4.2.6.8 and 6.1.1.4'

loop_
_geom_angle_atom_site_label_1
_geom_angle_atom_site_label_2
_geom_angle_atom_site_label_3
_geom_angle
O3 S1 O4 118.23(7)
O3 S1 C16 108.86(8)
O4 S1 C16 108.09(7)
O3 S1 C6 108.53(7)
O4 S1 C6 106.76(7)
C16 S1 C6 105.67(8)
C11 O1 C12 116.55(13)
C10 O2 H4 110.4(14)
C2 C1 C17 120.05(16)
C2 C1 H1 120.0
C17 C1 H1 120.0
C3 C2 C1 120.02(16)
C3 C2 H17 120.0
C1 C2 H17 120.0
C2 C3 C4 120.20(15)
C2 C3 H14 119.9
C4 C3 H14 119.9
C3 C4 C18 119.54(15)
C3 C4 C5 121.61(14)
C18 C4 C5 118.83(14)
O5 C5 C4 122.56(14)
O5 C5 C6 117.95(14)
C4 C5 C6 119.37(13)
C7 C6 C5 129.02(14)
C7 C6 S1 118.15(12)
C5 C6 S1 112.83(11)
C6 C7 C8 126.92(15)
C6 C7 H10 116.5
C8 C7 H10 116.5
C19 C8 C9 119.73(14)
C19 C8 C7 119.33(14)
C9 C8 C7 120.78(14)
C10 C9 C8 118.40(14)
C10 C9 C13 118.46(14)
C8 C9 C13 123.10(14)
O2 C10 C9 118.58(14)
O2 C10 C11 120.47(14)
C9 C10 C11 120.95(14)
O1 C11 C20 125.03(14)
O1 C11 C10 114.60(14)
C20 C11 C10 120.37(14)
O1 C12 H2 109.5
O1 C12 H3 109.5
H2 C12 H3 109.5
O1 C12 H20 109.5
H2 C12 H20 109.5
H3 C12 H20 109.5
C14 C13 C9 113.98(14)
C14 C13 H5 108.8
C9 C13 H5 108.8
C14 C13 H9 108.8
C9 C13 H9 108.8
H5 C13 H9 107.7
C15 C14 C13 126.58(17)
C15 C14 H6 116.7
C13 C14 H6 116.7
C14 C15 H7 120.0
C14 C15 H8 120.0
H7 C15 H8 120.0
S1 C16 H13 109.5
S1 C16 H11 109.5
H13 C16 H11 109.5
S1 C16 H12 109.5
H13 C16 H12 109.5
H11 C16 H12 109.5
C18 C17 C1 120.29(16)
C18 C17 H16 119.9
C1 C17 H16 119.9
C17 C18 C4 119.90(16)
C17 C18 H15 120.1
C4 C18 H15 120.1
C20 C19 C8 121.46(15)
C20 C19 H19 119.3
C8 C19 H19 119.3
C19 C20 C11 119.06(15)
C19 C20 H18 120.5
C11 C20 H18 120.5

loop_
_geom_bond_atom_site_label_1
_geom_bond_atom_site_label_2
_geom_bond_distance
S1 O3 1.4409(12)
S1 O4 1.4424(11)
S1 C16 1.7621(16)
S1 C6 1.7716(16)
O1 C11 1.3664(19)
O1 C12 1.438(2)
O2 C10 1.3639(19)
O2 H4 0.83(2)
O5 C5 1.2259(19)
C1 C2 1.387(2)
C1 C17 1.390(3)
C1 H1 0.9500
C2 C3 1.386(2)
C2 H17 0.9500
C3 C4 1.395(2)
C3 H14 0.9500
C4 C18 1.400(2)
C4 C5 1.477(2)
C5 C6 1.510(2)
C6 C7 1.339(2)
C7 C8 1.467(2)
C7 H10 0.9500
C8 C19 1.394(2)
C8 C9 1.415(2)
C9 C10 1.390(2)
C9 C13 1.509(2)
C10 C11 1.402(2)
C11 C20 1.386(2)
C12 H2 0.9800
C12 H3 0.9800
C12 H20 0.9800
C13 C14 1.508(2)
C13 H5 0.9900
C13 H9 0.9900
C14 C15 1.314(3)
C14 H6 0.9500
C15 H7 0.9500
C15 H8 0.9500
C16 H13 0.9800
C16 H11 0.9800
C16 H12 0.9800
C17 C18 1.383(2)
C17 H16 0.9500
C18 H15 0.9500
C19 C20 1.384(2)
C19 H19 0.9500
C20 H18 0.9500
